data_2202432
loop_
_publ_author_name
'Bremner, Colin A.'
'Harrison, William T. A.'

_publ_section_title
;
 Bis(1-carbamoylguanidinium) diaquatetrachloromanganate(II)
;
_journal_issue 8
_journal_name_full 'Acta Crystallographica Section E'
_journal_page_first m596
_journal_page_last m598
_journal_paper_doi 10.1107/S160053680301523X
_journal_volume 59
_journal_year 2003
_chemical_formula_iupac '(C2 H7 N4 O)2 [Mn (H2 O)2 Cl4]'
_chemical_formula_moiety '2C2 H7 N4 O 1+, H4 Cl4 Mn1 O2 2-'
_chemical_formula_sum 'C4 H18 Cl4 Mn N8 O4'
_chemical_formula_weight 439.00
_chemical_name_systematic ?
_space_group_IT_number 14
_symmetry_cell_setting monoclinic
_symmetry_space_group_name_Hall '-P 2yn'
_symmetry_space_group_name_H-M 'P 1 21/n 1'
_atom_sites_solution_hydrogens 'difmap (O-H) and geom (N-H)'
_atom_sites_solution_primary 'from isostructural phase'
_audit_creation_method SHELXL-97
_cell_angle_alpha 90.00
_cell_angle_beta 103.6400(10)
_cell_angle_gamma 90.00
_cell_formula_units_Z 2
_cell_length_a 6.4106(3)
_cell_length_b 11.4036(6)
_cell_length_c 11.5775(6)
_cell_measurement_reflns_used 2931
_cell_measurement_temperature 293(2)
_cell_measurement_theta_max 32.34
_cell_measurement_theta_min 2.54
_cell_volume 822.49(7)
_computing_cell_refinement 'SAINT (Bruker, 1999)'
_computing_data_collection 'SMART (Bruker, 1999)'
_computing_data_reduction SAINT
_computing_molecular_graphics 'ORTEP-3 (Farrugia, 1997) and ATOMS (Shape Software, 1999)'
_computing_publication_material SHELXL97
_computing_structure_refinement 'SHELXL97 (Sheldrick, 1997)'
_computing_structure_solution 'isostructural with Co complex'
_diffrn_ambient_temperature 293(2)
_diffrn_measured_fraction_theta_full 0.989
_diffrn_measured_fraction_theta_max 0.989
_diffrn_measurement_device_type 'Bruker SMART1000 CCD'
_diffrn_measurement_method \w
_diffrn_radiation_monochromator graphite
_diffrn_radiation_source 'fine-focus sealed tube'
_diffrn_radiation_type MoK\a
_diffrn_radiation_wavelength 0.71073
_diffrn_reflns_av_R_equivalents 0.0226
_diffrn_reflns_av_sigmaI/netI 0.0280
_diffrn_reflns_limit_h_max 9
_diffrn_reflns_limit_h_min -9
_diffrn_reflns_limit_k_max 17
_diffrn_reflns_limit_k_min -11
_diffrn_reflns_limit_l_max 16
_diffrn_reflns_limit_l_min -17
_diffrn_reflns_number 8334
_diffrn_reflns_theta_full 32.54
_diffrn_reflns_theta_max 32.54
_diffrn_reflns_theta_min 2.54
_diffrn_standards_number 0
_exptl_absorpt_coefficient_mu 1.477
_exptl_absorpt_correction_T_max 0.768
_exptl_absorpt_correction_T_min 0.644
_exptl_absorpt_correction_type multi-scan
_exptl_absorpt_process_details '(SADABS; Bruker, 1999)'
_exptl_crystal_colour colourless
_exptl_crystal_density_diffrn 1.773
_exptl_crystal_density_method 'not measured'
_exptl_crystal_description block
_exptl_crystal_F_000 446
_exptl_crystal_size_max 0.33
_exptl_crystal_size_mid 0.23
_exptl_crystal_size_min 0.19
_refine_diff_density_max 0.403
_refine_diff_density_min -0.232
_refine_ls_extinction_method none
_refine_ls_goodness_of_fit_ref 0.946
_refine_ls_hydrogen_treatment constr
_refine_ls_matrix_type full
_refine_ls_number_parameters 97
_refine_ls_number_reflns 2947
_refine_ls_number_restraints 0
_refine_ls_restrained_S_all 0.946
_refine_ls_R_factor_all 0.0500
_refine_ls_R_factor_gt 0.0311
_refine_ls_shift/su_max <0.001
_refine_ls_shift/su_mean 0.000
_refine_ls_structure_factor_coef Fsqd
_refine_ls_weighting_details 'calc w = 1/[\s^2^(Fo^2^)+(0.0411P)^2^] where P = (Fo^2^+2Fc^2^)/3'
_refine_ls_weighting_scheme calc
_refine_ls_wR_factor_gt 0.0719
_refine_ls_wR_factor_ref 0.0779
_reflns_number_gt 2122
_reflns_number_total 2947
_reflns_threshold_expression I>2\s(I)
_cod_data_source_file cf6272.cif
_cod_data_source_block I
_cod_original_sg_symbol_H-M 'P 21/n'
_cod_database_code 2202432
_cod_database_fobs_code 2202432

loop_
_symmetry_equiv_pos_as_xyz
'x, y, z'
'-x+1/2, y+1/2, -z+1/2'
'-x, -y, -z'
'x-1/2, -y-1/2, z-1/2'

loop_
_atom_site_label
_atom_site_fract_x
_atom_site_fract_y
_atom_site_fract_z
_atom_site_U_iso_or_equiv
_atom_site_adp_type
_atom_site_calc_flag
_atom_site_refinement_flags
_atom_site_occupancy
_atom_site_disorder_assembly
_atom_site_disorder_group
_atom_site_type_symbol
Mn1 0.0000 0.5000 0.0000 0.02798(8) Uani d S 1 . . Mn
Cl1 0.00427(7) 0.49621(3) 0.21671(3) 0.03772(10) Uani d . 1 . . Cl
Cl2 0.31918(6) 0.64019(3) 0.04754(3) 0.03472(10) Uani d . 1 . . Cl
O1 0.24682(17) 0.36239(9) 0.03072(9) 0.0312(2) Uani d . 1 . . O
H1 0.2170 0.2977 0.0093 0.037 Uiso d R 1 . . H
H2 0.3590 0.3809 0.0045 0.037 Uiso d R 1 . . H
O2 0.70236(19) 0.35420(10) 0.44553(10) 0.0438(3) Uani d . 1 . . O
N1 0.4764(2) 0.29980(12) 0.27397(11) 0.0419(3) Uani d . 1 . . N
H3 0.4965 0.2262 0.2887 0.050 Uiso calc R 1 . . H
H4 0.3906 0.3223 0.2090 0.050 Uiso calc R 1 . . H
N2 0.5298(2) 0.49315(10) 0.31684(11) 0.0334(3) Uani d . 1 . . N
H5 0.4304 0.5044 0.2535 0.040 Uiso calc R 1 . . H
N3 0.5662(2) 0.69142(12) 0.32318(12) 0.0437(3) Uani d . 1 . . N
H6 0.6207 0.7552 0.3570 0.052 Uiso calc R 1 . . H
H7 0.4733 0.6942 0.2562 0.052 Uiso calc R 1 . . H
N4 0.7653(2) 0.58247(13) 0.47515(11) 0.0398(3) Uani d . 1 . . N
H8 0.8218 0.6452 0.5105 0.048 Uiso calc R 1 . . H
H9 0.8016 0.5150 0.5068 0.048 Uiso calc R 1 . . H
C1 0.5773(2) 0.37802(13) 0.35087(13) 0.0326(3) Uani d . 1 . . C
C2 0.6251(2) 0.58967(13) 0.37387(13) 0.0309(3) Uani d . 1 . . C

loop_
_atom_site_aniso_label
_atom_site_aniso_U_11
_atom_site_aniso_U_22
_atom_site_aniso_U_33
_atom_site_aniso_U_12
_atom_site_aniso_U_13
_atom_site_aniso_U_23
Mn1 0.02756(16) 0.02426(15) 0.03128(15) 0.00143(11) 0.00524(11) 0.00018(12)
Cl1 0.0396(2) 0.0422(2) 0.03286(17) 0.00100(16) 0.01143(15) 0.00047(16)
Cl2 0.03229(18) 0.03009(18) 0.04105(18) -0.00478(14) 0.00721(13) 0.00079(15)
O1 0.0314(5) 0.0233(5) 0.0402(5) -0.0002(4) 0.0112(4) -0.0022(4)
O2 0.0500(7) 0.0292(6) 0.0433(6) 0.0001(5) -0.0068(5) 0.0078(5)
N1 0.0525(8) 0.0259(7) 0.0408(7) -0.0029(6) -0.0020(6) 0.0020(6)
N2 0.0338(7) 0.0263(6) 0.0355(6) 0.0021(5) -0.0009(5) 0.0031(5)
N3 0.0603(9) 0.0256(7) 0.0397(7) 0.0024(6) 0.0006(6) 0.0003(6)
N4 0.0423(7) 0.0303(7) 0.0408(6) -0.0008(6) -0.0022(5) -0.0020(6)
C1 0.0326(8) 0.0272(8) 0.0374(7) -0.0004(5) 0.0068(6) 0.0041(6)
C2 0.0312(7) 0.0286(7) 0.0336(7) 0.0003(6) 0.0088(5) -0.0011(6)

loop_
_atom_type_symbol
_atom_type_description
_atom_type_scat_dispersion_real
_atom_type_scat_dispersion_imag
_atom_type_scat_source
C C 0.0033 0.0016 'International Tables Vol C Tables 4.2.6.8 and 6.1.1.4'
H H 0.0000 0.0000 'International Tables Vol C Tables 4.2.6.8 and 6.1.1.4'
N N 0.0061 0.0033 'International Tables Vol C Tables 4.2.6.8 and 6.1.1.4'
O O 0.0106 0.0060 'International Tables Vol C Tables 4.2.6.8 and 6.1.1.4'
Cl Cl 0.1484 0.1585 'International Tables Vol C Tables 4.2.6.8 and 6.1.1.4'
Mn Mn 0.3368 0.7283 'International Tables Vol C Tables 4.2.6.8 and 6.1.1.4'

loop_
_geom_angle_atom_site_label_1
_geom_angle_atom_site_label_2
_geom_angle_atom_site_label_3
_geom_angle_site_symmetry_1
_geom_angle_site_symmetry_3
_geom_angle
O1 Mn1 O1 . 3_565 180.0
O1 Mn1 Cl1 . 3_565 90.68(3)
O1 Mn1 Cl1 3_565 3_565 89.32(3)
O1 Mn1 Cl1 . . 89.32(3)
O1 Mn1 Cl1 3_565 . 90.68(3)
Cl1 Mn1 Cl1 3_565 . 180.0
O1 Mn1 Cl2 . 3_565 95.60(3)
O1 Mn1 Cl2 3_565 3_565 84.40(3)
Cl1 Mn1 Cl2 3_565 3_565 88.622(12)
Cl1 Mn1 Cl2 . 3_565 91.378(12)
O1 Mn1 Cl2 . . 84.40(3)
O1 Mn1 Cl2 3_565 . 95.60(3)
Cl1 Mn1 Cl2 3_565 . 91.378(12)
Cl1 Mn1 Cl2 . . 88.622(12)
Cl2 Mn1 Cl2 3_565 . 180.0
Mn1 O1 H1 . . 120.4
Mn1 O1 H2 . . 113.2
H1 O1 H2 . . 106.1
C1 N1 H3 . . 120.0
C1 N1 H4 . . 120.0
H3 N1 H4 . . 120.0
C2 N2 C1 . . 126.10(13)
C2 N2 H5 . . 117.0
C1 N2 H5 . . 117.0
C2 N3 H6 . . 120.0
C2 N3 H7 . . 120.0
H6 N3 H7 . . 120.0
C2 N4 H8 . . 120.0
C2 N4 H9 . . 120.0
H8 N4 H9 . . 120.0
O2 C1 N1 . . 124.57(14)
O2 C1 N2 . . 121.22(14)
N1 C1 N2 . . 114.21(13)
N4 C2 N3 . . 121.50(15)
N4 C2 N2 . . 121.67(14)
N3 C2 N2 . . 116.82(14)

loop_
_geom_bond_atom_site_label_1
_geom_bond_atom_site_label_2
_geom_bond_site_symmetry_2
_geom_bond_distance
_geom_bond_publ_flag
Mn1 O1 . 2.1971(10) yes
Mn1 O1 3_565 2.1971(10) ?
Mn1 Cl1 3_565 2.5031(4) ?
Mn1 Cl1 . 2.5031(4) yes
Mn1 Cl2 3_565 2.5523(4) ?
Mn1 Cl2 . 2.5523(4) yes
O1 H1 . 0.787 ?
O1 H2 . 0.870 ?
O2 C1 . 1.2260(17) yes
N1 C1 . 1.317(2) yes
N1 H3 . 0.860 ?
N1 H4 . 0.860 ?
N2 C2 . 1.3529(19) yes
N2 C1 . 1.3839(18) yes
N2 H5 . 0.860 ?
N3 C2 . 1.3147(19) yes
N3 H6 . 0.860 ?
N3 H7 . 0.860 ?
N4 C2 . 1.3011(18) yes
N4 H8 . 0.860 ?
N4 H9 . 0.860 ?

loop_
_geom_hbond_atom_site_label_D
_geom_hbond_atom_site_label_H
_geom_hbond_atom_site_label_A
_geom_hbond_site_symmetry_A
_geom_hbond_distance_DH
_geom_hbond_distance_HA
_geom_hbond_distance_DA
_geom_hbond_angle_DHA
_geom_hbond_publ_flag
O1 H1 O2 4_565 0.79 1.88 2.6499(15) 167 yes
O1 H2 Cl2 3_665 0.87 2.29 3.1227(11) 159 yes
N1 H3 Cl1 2_545 0.86 2.62 3.4649(14) 166 yes
N1 H4 O1 . 0.86 2.10 2.9415(17) 165 yes
N2 H5 Cl1 . 0.86 2.67 3.2944(14) 131 yes
N2 H5 Cl2 . 0.86 2.79 3.5170(13) 143 yes
N3 H6 Cl2 4_676 0.86 2.57 3.3282(15) 148 yes
N3 H6 Cl1 2 0.86 2.93 3.5213(14) 127 yes
N3 H7 Cl2 . 0.86 2.46 3.2635(14) 155 yes
N4 H8 Cl2 4_676 0.86 2.49 3.2692(15) 152 yes
N4 H9 O2 . 0.86 2.01 2.6441(18) 129 yes
